data_4102815
loop_
_publ_author_name
'Xuenian Chen'
'Ji-Cheng Zhao'
'Sheldon G. Shore'

_publ_section_title
;
 Facile Synthesis of Aminodiborane and Inorganic Butane Analogue
 NH3BH2NH2BH3
;
_journal_name_full 'Journal of the American Chemical Society'
_journal_page_first 10658
_journal_page_last 10659
_journal_paper_doi 10.1021/ja104938v
_journal_volume 132
_journal_year 2010
_chemical_formula_moiety 'C12 H24 O6, 2(B2 H7 N)'
_chemical_formula_sum 'C12 H38 B4 N2 O6'
_chemical_formula_weight 349.68
_chemical_name_common ZHAO1770
_chemical_name_systematic
; 
 ? 
;
_space_group_IT_number 2
_symmetry_cell_setting triclinic
_symmetry_space_group_name_Hall '-P 1'
_symmetry_space_group_name_H-M 'P -1'
_atom_sites_solution_hydrogens geom
_atom_sites_solution_primary direct
_atom_sites_solution_secondary difmap
_audit_creation_method SHELXL-97
_cell_angle_alpha 117.05(3)
_cell_angle_beta 97.77(3)
_cell_angle_gamma 107.32(3)
_cell_formula_units_Z 1
_cell_length_a 8.4990(17)
_cell_length_b 8.5720(17)
_cell_length_c 8.8830(18)
_cell_measurement_reflns_used 1815
_cell_measurement_temperature 150(2)
_cell_measurement_theta_max 25.03
_cell_measurement_theta_min 2.26
_cell_volume 521.6(3)
_computing_structure_refinement 'SHELXL-97 (Sheldrick, 2008)'
_computing_structure_solution 'SHELXS-97 (Sheldrick, 2008)'
_diffrn_ambient_temperature 150(2)
_diffrn_measured_fraction_theta_full 0.997
_diffrn_measured_fraction_theta_max 0.997
_diffrn_measurement_device_type 'NONIUS KAPPA CCD'
_diffrn_measurement_method 'PHI SCANS & OMEGA SCANS'
_diffrn_radiation_monochromator graphite
_diffrn_radiation_source 'fine-focus sealed tube'
_diffrn_radiation_type MoK\a
_diffrn_radiation_wavelength 0.71073
_diffrn_reflns_av_R_equivalents 0.0190
_diffrn_reflns_av_sigmaI/netI 0.0336
_diffrn_reflns_limit_h_max 10
_diffrn_reflns_limit_h_min -9
_diffrn_reflns_limit_k_max 10
_diffrn_reflns_limit_k_min -10
_diffrn_reflns_limit_l_max 10
_diffrn_reflns_limit_l_min -10
_diffrn_reflns_number 13189
_diffrn_reflns_theta_full 24.94
_diffrn_reflns_theta_max 24.94
_diffrn_reflns_theta_min 2.65
_exptl_absorpt_coefficient_mu 0.081
_exptl_absorpt_correction_T_max 0.9880
_exptl_absorpt_correction_T_min 0.9848
_exptl_absorpt_correction_type multi-scan
_exptl_absorpt_process_details 'HKL SCALEPACK (OTWINOWSKI & MINOR, 1997)'
_exptl_crystal_density_diffrn 1.113
_exptl_crystal_density_method 'not measured'
_exptl_crystal_F_000 192
_exptl_crystal_size_max 0.19
_exptl_crystal_size_mid 0.15
_exptl_crystal_size_min 0.15
_refine_diff_density_max 0.356
_refine_diff_density_min -0.205
_refine_diff_density_rms 0.054
_refine_ls_extinction_method none
_refine_ls_goodness_of_fit_ref 1.042
_refine_ls_hydrogen_treatment mixed
_refine_ls_matrix_type full
_refine_ls_number_parameters 137
_refine_ls_number_reflns 1821
_refine_ls_number_restraints 0
_refine_ls_restrained_S_all 1.042
_refine_ls_R_factor_all 0.0655
_refine_ls_R_factor_gt 0.0460
_refine_ls_shift/su_max 0.000
_refine_ls_shift/su_mean 0.000
_refine_ls_structure_factor_coef Fsqd
_refine_ls_weighting_details 'calc w=1/[\s^2^(Fo^2^)+(0.0877P)^2^+0.0000P] where P=(Fo^2^+2Fc^2^)/3'
_refine_ls_weighting_scheme calc
_refine_ls_wR_factor_gt 0.1160
_refine_ls_wR_factor_ref 0.1293
_reflns_number_gt 1392
_reflns_number_total 1821
_reflns_threshold_expression >2sigma(I)
_cod_data_source_file ja104938v_si_002.cif
_cod_data_source_block p
_cod_depositor_comments
;
The following automatic conversions were performed:

'_symmetry_cell_setting' value 'TRICLINIC' changed to 'triclinic'
according to the built-in table from CIF Core dictionary named
'cif_core.dic' version 2.4.1 from
2010-06-29.

'_exptl_absorpt_correction_type' value 'MULTI-SCAN'
changed to 'multi-scan' according to the built-in table from CIF Core
dictionary named 'cif_core.dic' version 2.4.1 from 2010-06-29.

Automatic conversion script
Id: cif_fix_values 1715 2011-07-08 13:25:40Z adriana 
;
_cod_database_code 4102815

loop_
_symmetry_equiv_pos_as_xyz
'x, y, z'
'-x, -y, -z'

loop_
_atom_site_label
_atom_site_type_symbol
_atom_site_fract_x
_atom_site_fract_y
_atom_site_fract_z
_atom_site_U_iso_or_equiv
_atom_site_adp_type
_atom_site_occupancy
_atom_site_symmetry_multiplicity
_atom_site_calc_flag
_atom_site_refinement_flags
N1 N 0.68835(19) 0.2370(2) 0.10567(17) 0.0309(4) Uani 1 1 d .
H2 H 0.715(2) 0.139(3) 0.086(2) 0.043(5) Uiso 1 1 d .
H1 H 0.591(2) 0.224(2) 0.129(2) 0.038(5) Uiso 1 1 d .
B1 B 0.7267(3) 0.3124(3) -0.0174(3) 0.0387(5) Uani 1 1 d .
H4 H 0.631(2) 0.359(2) -0.057(2) 0.050(5) Uiso 1 1 d .
H3 H 0.797(2) 0.243(2) -0.112(2) 0.040(4) Uiso 1 1 d .
B2 B 0.8394(3) 0.4346(3) 0.2320(2) 0.0352(5) Uani 1 1 d .
H6 H 0.961(2) 0.433(2) 0.276(2) 0.040(4) Uiso 1 1 d .
H7 H 0.857(2) 0.476(2) 0.108(2) 0.038(4) Uiso 1 1 d .
H5 H 0.800(2) 0.545(2) 0.326(2) 0.048(5) Uiso 1 1 d .
O1 O 0.78371(13) -0.08753(14) 0.07127(13) 0.0320(3) Uani 1 1 d .
O2 O 0.63891(13) 0.06348(14) 0.35060(12) 0.0320(3) Uani 1 1 d .
O3 O 0.41610(13) 0.23888(14) 0.29116(12) 0.0318(3) Uani 1 1 d .
C1 C 0.7848(2) -0.2456(2) -0.0825(2) 0.0358(4) Uani 1 1 d .
H1A H 0.6908 -0.3660 -0.1119 0.043 Uiso 1 1 calc R
H1B H 0.8972 -0.2562 -0.0587 0.043 Uiso 1 1 calc R
C2 C 0.8049(2) -0.1084(2) 0.2226(2) 0.0347(4) Uani 1 1 d .
H2A H 0.9148 -0.1232 0.2491 0.042 Uiso 1 1 calc R
H2B H 0.7074 -0.2240 0.1978 0.042 Uiso 1 1 calc R
C3 C 0.8086(2) 0.0661(2) 0.3785(2) 0.0343(4) Uani 1 1 d .
H3A H 0.8457 0.0669 0.4895 0.041 Uiso 1 1 calc R
H3B H 0.8923 0.1831 0.3905 0.041 Uiso 1 1 calc R
C4 C 0.6324(2) 0.2318(2) 0.48642(19) 0.0354(4) Uani 1 1 d .
H4A H 0.7149 0.3467 0.4941 0.042 Uiso 1 1 calc R
H4B H 0.6657 0.2428 0.6032 0.042 Uiso 1 1 calc R
C5 C 0.4515(2) 0.2195(2) 0.44204(19) 0.0343(4) Uani 1 1 d .
H5A H 0.3676 0.0945 0.4152 0.041 Uiso 1 1 calc R
H5B H 0.4387 0.3225 0.5453 0.041 Uiso 1 1 calc R
C6 C 0.2413(2) 0.2156(2) 0.2353(2) 0.0337(4) Uani 1 1 d .
H6A H 0.2169 0.3095 0.3352 0.040 Uiso 1 1 calc R
H6B H 0.1604 0.0851 0.1985 0.040 Uiso 1 1 calc R

loop_
_atom_site_aniso_label
_atom_site_aniso_U_11
_atom_site_aniso_U_22
_atom_site_aniso_U_33
_atom_site_aniso_U_23
_atom_site_aniso_U_13
_atom_site_aniso_U_12
N1 0.0330(9) 0.0290(8) 0.0355(8) 0.0180(6) 0.0148(6) 0.0150(7)
B1 0.0447(12) 0.0324(11) 0.0350(10) 0.0185(9) 0.0077(9) 0.0112(9)
B2 0.0353(11) 0.0351(11) 0.0324(10) 0.0154(9) 0.0108(8) 0.0145(9)
O1 0.0403(7) 0.0323(6) 0.0311(6) 0.0183(5) 0.0141(5) 0.0202(5)
O2 0.0299(6) 0.0335(6) 0.0278(6) 0.0135(5) 0.0068(5) 0.0123(5)
O3 0.0309(7) 0.0381(7) 0.0311(6) 0.0202(5) 0.0128(5) 0.0151(5)
C1 0.0396(10) 0.0318(9) 0.0381(9) 0.0151(8) 0.0138(7) 0.0220(8)
C2 0.0334(9) 0.0419(10) 0.0408(9) 0.0291(8) 0.0119(7) 0.0177(8)
C3 0.0281(9) 0.0442(10) 0.0320(9) 0.0234(8) 0.0063(7) 0.0122(7)
C4 0.0431(10) 0.0358(9) 0.0217(8) 0.0122(7) 0.0088(7) 0.0144(8)
C5 0.0432(10) 0.0360(9) 0.0265(8) 0.0166(7) 0.0156(7) 0.0171(8)
C6 0.0319(9) 0.0334(9) 0.0334(8) 0.0128(7) 0.0133(7) 0.0167(7)

loop_
_atom_type_symbol
_atom_type_description
_atom_type_scat_dispersion_real
_atom_type_scat_dispersion_imag
_atom_type_scat_source
C C 0.0033 0.0016 'International Tables Vol C Tables 4.2.6.8 and 6.1.1.4'
H H 0.0000 0.0000 'International Tables Vol C Tables 4.2.6.8 and 6.1.1.4'
B B 0.0013 0.0007 'International Tables Vol C Tables 4.2.6.8 and 6.1.1.4'
N N 0.0061 0.0033 'International Tables Vol C Tables 4.2.6.8 and 6.1.1.4'
O O 0.0106 0.0060 'International Tables Vol C Tables 4.2.6.8 and 6.1.1.4'

loop_
_geom_angle_atom_site_label_1
_geom_angle_atom_site_label_2
_geom_angle_atom_site_label_3
_geom_angle
_geom_angle_site_symmetry_1
_geom_angle_site_symmetry_3
B1 N1 B2 77.00(12) . .
B1 N1 H2 114.8(11) . .
B2 N1 H2 114.3(11) . .
B1 N1 H1 119.0(11) . .
B2 N1 H1 115.3(11) . .
H2 N1 H1 112.2(16) . .
N1 B1 B2 51.75(10) . .
N1 B1 H4 114.6(9) . .
B2 B1 H4 117.0(9) . .
N1 B1 H3 115.1(8) . .
B2 B1 H3 117.2(8) . .
H4 B1 H3 121.5(12) . .
N1 B1 H7 95.3(7) . .
B2 B1 H7 43.5(7) . .
H4 B1 H7 103.1(11) . .
H3 B1 H7 101.1(10) . .
N1 B2 B1 51.25(10) . .
N1 B2 H6 115.8(9) . .
B1 B2 H6 119.4(8) . .
N1 B2 H7 95.1(7) . .
B1 B2 H7 43.9(7) . .
H6 B2 H7 103.0(11) . .
N1 B2 H5 114.0(9) . .
B1 B2 H5 118.0(8) . .
H6 B2 H5 119.5(12) . .
H7 B2 H5 104.7(10) . .
C1 O1 C2 112.23(11) . .
C3 O2 C4 112.56(12) . .
C6 O3 C5 112.02(11) . .
O1 C1 C6 109.15(12) . 2_655
O1 C1 H1A 109.9 . .
C6 C1 H1A 109.8 2_655 .
O1 C1 H1B 109.8 . .
C6 C1 H1B 109.9 2_655 .
H1A C1 H1B 108.3 . .
O1 C2 C3 108.52(12) . .
O1 C2 H2A 110.0 . .
C3 C2 H2A 110.0 . .
O1 C2 H2B 110.0 . .
C3 C2 H2B 110.0 . .
H2A C2 H2B 108.4 . .
O2 C3 C2 108.52(13) . .
O2 C3 H3A 110.0 . .
C2 C3 H3A 110.0 . .
O2 C3 H3B 110.0 . .
C2 C3 H3B 110.0 . .
H3A C3 H3B 108.4 . .
O2 C4 C5 108.66(13) . .
O2 C4 H4A 110.0 . .
C5 C4 H4A 110.0 . .
O2 C4 H4B 110.0 . .
C5 C4 H4B 110.0 . .
H4A C4 H4B 108.3 . .
O3 C5 C4 109.48(12) . .
O3 C5 H5A 109.8 . .
C4 C5 H5A 109.8 . .
O3 C5 H5B 109.8 . .
C4 C5 H5B 109.8 . .
H5A C5 H5B 108.2 . .
O3 C6 C1 109.27(13) . 2_655
O3 C6 H6A 109.8 . .
C1 C6 H6A 109.8 2_655 .
O3 C6 H6B 109.8 . .
C1 C6 H6B 109.8 2_655 .
H6A C6 H6B 108.3 . .

loop_
_geom_bond_atom_site_label_1
_geom_bond_atom_site_label_2
_geom_bond_distance
_geom_bond_site_symmetry_2
N1 B1 1.527(2) .
N1 B2 1.538(3) .
N1 H2 0.882(19) .
N1 H1 0.869(18) .
B1 B2 1.908(3) .
B1 H4 1.092(17) .
B1 H3 1.140(16) .
B1 H7 1.324(16) .
B2 H6 1.064(17) .
B2 H7 1.316(15) .
B2 H5 1.116(16) .
O1 C1 1.4247(18) .
O1 C2 1.4302(18) .
O2 C3 1.4212(18) .
O2 C4 1.4224(18) .
O3 C6 1.4234(19) .
O3 C5 1.4277(17) .
C1 C6 1.492(2) 2_655
C1 H1A 0.9900 .
C1 H1B 0.9900 .
C2 C3 1.495(2) .
C2 H2A 0.9900 .
C2 H2B 0.9900 .
C3 H3A 0.9900 .
C3 H3B 0.9900 .
C4 C5 1.493(2) .
C4 H4A 0.9900 .
C4 H4B 0.9900 .
C5 H5A 0.9900 .
C5 H5B 0.9900 .
C6 C1 1.492(2) 2_655
C6 H6A 0.9900 .
C6 H6B 0.9900 .
